data_7238778
loop_
_publ_author_name
'Markoulides, Marios S.'
'Ioannou, Charalambos P.'
'Manos, Manolis J.'
'Chronakis, Nikos'

_publ_section_title
;
 Quantitative preparation of
 3,4-di(methylene)tetrahydrothiophene-1,1-dioxide by Zn-induced
 1,4-debromination. A valuable 6-C reactive diene in [4+2] cycloadditions
 with DMAD and [60]fullerene
;
_journal_issue 32
_journal_name_full 'RSC Advances'
_journal_page_first 12269
_journal_paper_doi 10.1039/c2ra22502f
_journal_volume 2
_journal_year 2012
_chemical_formula_moiety 'C12 H14 O6 S'
_chemical_formula_sum 'C12 H14 O6 S'
_chemical_formula_weight 286.29
_space_group_IT_number 14
_space_group_name_Hall '-P 2yn'
_space_group_name_H-M_alt 'P 1 21/n 1'
_symmetry_cell_setting monoclinic
_symmetry_space_group_name_H-M 'P 1 21/n 1'
_atom_sites_solution_hydrogens geom
_atom_sites_solution_primary direct
_atom_sites_solution_secondary difmap
_audit_creation_method SHELXL-97
_cell_angle_alpha 90.00
_cell_angle_beta 97.99(2)
_cell_angle_gamma 90.00
_cell_formula_units_Z 4
_cell_length_a 8.170(2)
_cell_length_b 7.029(2)
_cell_length_c 22.066(4)
_cell_measurement_reflns_used 1212
_cell_measurement_temperature 100(2)
_cell_measurement_theta_max 24.9988
_cell_measurement_theta_min 2.8932
_cell_volume 1254.9(5)
_computing_cell_refinement 'CrysAlis RED'
_computing_data_collection 'CrysAlis CCD'
_computing_data_reduction 'CrysAlis RED'
_computing_molecular_graphics
;
DIAMOND (Brandenburg, 2006)
MERCURY (Bruno et al. 2002)
;
_computing_publication_material 'WINGX (Farrugia, 1999)'
_computing_structure_refinement 'SHELXL-97 (Sheldrick, 1997)'
_computing_structure_solution 'SHELXL-97 (Sheldrick, 1997)'
_diffrn_ambient_temperature 100(2)
_diffrn_detector_area_resol_mean 10.4223
_diffrn_measured_fraction_theta_full 0.999
_diffrn_measured_fraction_theta_max 0.999
_diffrn_measurement_device_type 'SuperNova, Dual, Cu at zero, Atlas'
_diffrn_measurement_method '\w scans'
_diffrn_radiation_monochromator mirror
_diffrn_radiation_source 'SuperNova (Mo) X-ray Source'
_diffrn_radiation_type MoK\a
_diffrn_radiation_wavelength 0.71073
_diffrn_reflns_av_R_equivalents 0.0914
_diffrn_reflns_av_sigmaI/netI 0.0943
_diffrn_reflns_limit_h_max 9
_diffrn_reflns_limit_h_min -9
_diffrn_reflns_limit_k_max 8
_diffrn_reflns_limit_k_min -8
_diffrn_reflns_limit_l_max 26
_diffrn_reflns_limit_l_min -20
_diffrn_reflns_number 6494
_diffrn_reflns_theta_full 24.99
_diffrn_reflns_theta_max 24.99
_diffrn_reflns_theta_min 3.04
_exptl_absorpt_coefficient_mu 0.279
_exptl_absorpt_correction_T_max 1.00000
_exptl_absorpt_correction_T_min 0.42876
_exptl_absorpt_correction_type multi-scan
_exptl_absorpt_process_details 'Empirical absorption correction (CrysAlis RED, Oxford Diffraction)'
_exptl_crystal_colour colorless
_exptl_crystal_density_diffrn 1.515
_exptl_crystal_density_method 'not measured'
_exptl_crystal_description needle
_exptl_crystal_F_000 600
_exptl_crystal_size_max 0.08
_exptl_crystal_size_mid 0.04
_exptl_crystal_size_min 0.03
_refine_diff_density_max 0.822
_refine_diff_density_min -0.594
_refine_diff_density_rms 0.145
_refine_ls_extinction_method none
_refine_ls_goodness_of_fit_ref 0.994
_refine_ls_hydrogen_treatment constr
_refine_ls_matrix_type full
_refine_ls_number_parameters 172
_refine_ls_number_reflns 2213
_refine_ls_number_restraints 0
_refine_ls_restrained_S_all 0.994
_refine_ls_R_factor_all 0.1190
_refine_ls_R_factor_gt 0.0802
_refine_ls_shift/su_max 0.000
_refine_ls_shift/su_mean 0.000
_refine_ls_structure_factor_coef Fsqd
_refine_ls_weighting_details 'calc w=1/[\s^2^(Fo^2^)+(0.1099P)^2^+0.0000P] where P=(Fo^2^+2Fc^2^)/3'
_refine_ls_weighting_scheme calc
_refine_ls_wR_factor_gt 0.1921
_refine_ls_wR_factor_ref 0.2191
_reflns_number_gt 1382
_reflns_number_total 2213
_reflns_threshold_expression >2sigma(I)
_cod_data_source_file c2ra22502f.txt
_cod_data_source_block shelxl1
_cod_depositor_comments
;
The following automatic conversions were performed:

data item '_symmetry_cell_setting' value 'Monoclinic' was changed to
'monoclinic' in accordance with the
/home/saulius/struct/COD-crude-data/automatic-downloads/DataCite-retrospective/RSC/depositions/lib/dictionaries/cif_core.dic
dictionary named 'cif_core.dic' version 2.4.2 last updated on
2011-04-26.

Automatic conversion script
Id: cif_fix_values 6909 2019-04-08 15:41:33Z antanas 
;
_cod_original_sg_symbol_H-M 'P 21/n'
_cod_database_code 7238778

loop_
_symmetry_equiv_pos_as_xyz
'x, y, z'
'-x+1/2, y+1/2, -z+1/2'
'-x, -y, -z'
'x-1/2, -y-1/2, z-1/2'

loop_
_atom_site_label
_atom_site_type_symbol
_atom_site_fract_x
_atom_site_fract_y
_atom_site_fract_z
_atom_site_U_iso_or_equiv
_atom_site_adp_type
_atom_site_occupancy
_atom_site_symmetry_multiplicity
_atom_site_calc_flag
_atom_site_refinement_flags
S1 S 0.15662(15) 0.23876(17) 0.69701(5) 0.0293(4) Uani 1 1 d .
O1 O 0.0104(4) 0.2704(4) 0.72549(15) 0.0362(9) Uani 1 1 d .
O2 O 0.3139(4) 0.2371(4) 0.73625(15) 0.0346(9) Uani 1 1 d .
O3 O 0.2050(4) -0.2723(4) 0.43362(15) 0.0316(9) Uani 1 1 d .
O4 O 0.3839(4) -0.0643(4) 0.40165(13) 0.0307(8) Uani 1 1 d .
O5 O 0.4426(4) 0.3634(4) 0.41350(14) 0.0317(8) Uani 1 1 d .
O6 O 0.1853(4) 0.2668(4) 0.37519(14) 0.0258(8) Uani 1 1 d .
C1 C 0.1676(6) 0.3992(6) 0.6351(2) 0.0306(11) Uani 1 1 d .
H1A H 0.0639 0.4664 0.6244 0.037 Uiso 1 1 calc R
H1B H 0.2556 0.4912 0.6453 0.037 Uiso 1 1 calc R
C2 C 0.1391(6) 0.0292(6) 0.6521(2) 0.0326(12) Uani 1 1 d .
H2A H 0.2114 -0.0696 0.6713 0.039 Uiso 1 1 calc R
H2B H 0.0263 -0.0176 0.6466 0.039 Uiso 1 1 calc R
C3 C 0.1890(5) 0.0855(6) 0.5924(2) 0.0260(11) Uani 1 1 d .
C4 C 0.2029(5) 0.2710(6) 0.5836(2) 0.0238(11) Uani 1 1 d .
C5 C 0.2513(6) 0.3547(6) 0.52613(19) 0.0281(11) Uani 1 1 d .
H5A H 0.3536 0.4252 0.5362 0.034 Uiso 1 1 calc R
H5B H 0.1667 0.4438 0.5090 0.034 Uiso 1 1 calc R
C6 C 0.2743(5) 0.2072(6) 0.4788(2) 0.0255(11) Uani 1 1 d .
C7 C 0.2589(5) 0.0198(6) 0.48810(19) 0.0251(11) Uani 1 1 d .
C8 C 0.2154(6) -0.0644(6) 0.54623(19) 0.0273(11) Uani 1 1 d .
H8A H 0.3035 -0.1487 0.5636 0.033 Uiso 1 1 calc R
H8B H 0.1154 -0.1395 0.5370 0.033 Uiso 1 1 calc R
C9 C 0.2766(6) -0.1226(6) 0.4397(2) 0.0266(11) Uani 1 1 d .
C10 C 0.3134(6) 0.2863(6) 0.4196(2) 0.0249(11) Uani 1 1 d .
C11 C 0.3887(6) -0.1778(7) 0.3471(2) 0.0339(12) Uani 1 1 d .
H11A H 0.4685 -0.1252 0.3237 0.051 Uiso 1 1 calc R
H11B H 0.2817 -0.1773 0.3228 0.051 Uiso 1 1 calc R
H11C H 0.4192 -0.3061 0.3586 0.051 Uiso 1 1 calc R
C12 C 0.2114(6) 0.3254(7) 0.3145(2) 0.0353(12) Uani 1 1 d .
H12A H 0.1116 0.3069 0.2866 0.053 Uiso 1 1 calc R
H12B H 0.2986 0.2508 0.3015 0.053 Uiso 1 1 calc R
H12C H 0.2415 0.4575 0.3151 0.053 Uiso 1 1 calc R

loop_
_atom_site_aniso_label
_atom_site_aniso_U_11
_atom_site_aniso_U_22
_atom_site_aniso_U_33
_atom_site_aniso_U_23
_atom_site_aniso_U_13
_atom_site_aniso_U_12
S1 0.0250(7) 0.0380(8) 0.0258(7) -0.0021(5) 0.0069(5) -0.0011(5)
O1 0.028(2) 0.049(2) 0.033(2) -0.0003(16) 0.0117(16) 0.0036(15)
O2 0.0274(19) 0.043(2) 0.032(2) -0.0040(15) -0.0008(15) 0.0048(15)
O3 0.038(2) 0.0218(18) 0.036(2) -0.0025(14) 0.0087(16) -0.0070(15)
O4 0.0300(18) 0.0301(18) 0.0338(19) -0.0071(14) 0.0112(15) -0.0022(14)
O5 0.029(2) 0.0310(19) 0.036(2) -0.0040(15) 0.0098(15) -0.0030(15)
O6 0.0211(18) 0.0329(19) 0.0248(18) -0.0007(13) 0.0078(14) -0.0004(13)
C1 0.027(3) 0.031(3) 0.034(3) -0.004(2) 0.003(2) -0.002(2)
C2 0.034(3) 0.032(3) 0.032(3) -0.002(2) 0.006(2) 0.000(2)
C3 0.020(2) 0.024(3) 0.034(3) -0.002(2) 0.006(2) 0.0000(19)
C4 0.018(2) 0.029(3) 0.024(3) -0.0046(19) 0.003(2) -0.0023(18)
C5 0.031(3) 0.020(2) 0.033(3) -0.001(2) 0.005(2) -0.004(2)
C6 0.020(2) 0.027(3) 0.030(3) -0.0035(19) 0.004(2) -0.0025(19)
C7 0.020(2) 0.025(3) 0.029(3) -0.007(2) 0.0012(19) -0.0025(19)
C8 0.027(3) 0.026(3) 0.028(3) -0.002(2) 0.000(2) -0.001(2)
C9 0.028(3) 0.025(3) 0.026(3) 0.003(2) 0.004(2) 0.007(2)
C10 0.025(3) 0.022(2) 0.028(3) -0.0038(19) 0.004(2) 0.0058(19)
C11 0.031(3) 0.038(3) 0.033(3) -0.014(2) 0.006(2) -0.002(2)
C12 0.032(3) 0.049(3) 0.026(3) 0.005(2) 0.006(2) -0.004(2)

loop_
_atom_type_symbol
_atom_type_description
_atom_type_scat_dispersion_real
_atom_type_scat_dispersion_imag
_atom_type_scat_source
C C 0.0033 0.0016 'International Tables Vol C Tables 4.2.6.8 and 6.1.1.4'
H H 0.0000 0.0000 'International Tables Vol C Tables 4.2.6.8 and 6.1.1.4'
O O 0.0106 0.0060 'International Tables Vol C Tables 4.2.6.8 and 6.1.1.4'
S S 0.1246 0.1234 'International Tables Vol C Tables 4.2.6.8 and 6.1.1.4'

loop_
_geom_angle_atom_site_label_1
_geom_angle_atom_site_label_2
_geom_angle_atom_site_label_3
_geom_angle
O1 S1 O2 117.5(2)
O1 S1 C2 111.4(2)
O2 S1 C2 108.9(2)
O1 S1 C1 111.7(2)
O2 S1 C1 109.2(2)
C2 S1 C1 96.1(2)
C9 O4 C11 116.2(4)
C10 O6 C12 116.6(4)
C4 C1 S1 103.6(3)
C4 C1 H1A 111.0
S1 C1 H1A 111.0
C4 C1 H1B 111.0
S1 C1 H1B 111.0
H1A C1 H1B 109.0
C3 C2 S1 105.3(3)
C3 C2 H2A 110.7
S1 C2 H2A 110.7
C3 C2 H2B 110.7
S1 C2 H2B 110.7
H2A C2 H2B 108.8
C4 C3 C2 115.6(4)
C4 C3 C8 124.5(4)
C2 C3 C8 119.8(4)
C3 C4 C5 123.2(4)
C3 C4 C1 116.6(4)
C5 C4 C1 120.2(4)
C4 C5 C6 112.9(4)
C4 C5 H5A 109.0
C6 C5 H5A 109.0
C4 C5 H5B 109.0
C6 C5 H5B 109.0
H5A C5 H5B 107.8
C7 C6 C10 122.3(4)
C7 C6 C5 123.3(4)
C10 C6 C5 114.4(4)
C6 C7 C9 122.1(4)
C6 C7 C8 123.8(4)
C9 C7 C8 114.0(4)
C7 C8 C3 112.2(4)
C7 C8 H8A 109.2
C3 C8 H8A 109.2
C7 C8 H8B 109.2
C3 C8 H8B 109.2
H8A C8 H8B 107.9
O3 C9 O4 122.7(4)
O3 C9 C7 125.1(4)
O4 C9 C7 112.1(4)
O5 C10 O6 124.7(4)
O5 C10 C6 124.0(4)
O6 C10 C6 111.2(4)
O4 C11 H11A 109.5
O4 C11 H11B 109.5
H11A C11 H11B 109.5
O4 C11 H11C 109.5
H11A C11 H11C 109.5
H11B C11 H11C 109.5
O6 C12 H12A 109.5
O6 C12 H12B 109.5
H12A C12 H12B 109.5
O6 C12 H12C 109.5
H12A C12 H12C 109.5
H12B C12 H12C 109.5

loop_
_geom_bond_atom_site_label_1
_geom_bond_atom_site_label_2
_geom_bond_distance
S1 O1 1.442(3)
S1 O2 1.446(4)
S1 C2 1.770(5)
S1 C1 1.783(5)
O3 C9 1.203(5)
O4 C9 1.359(5)
O4 C11 1.450(5)
O5 C10 1.211(5)
O6 C10 1.338(5)
O6 C12 1.444(5)
C1 C4 1.508(6)
C1 H1A 0.9700
C1 H1B 0.9700
C2 C3 1.485(6)
C2 H2A 0.9700
C2 H2B 0.9700
C3 C4 1.325(6)
C3 C8 1.503(6)
C4 C5 1.501(6)
C5 C6 1.501(6)
C5 H5A 0.9700
C5 H5B 0.9700
C6 C7 1.341(6)
C6 C10 1.495(6)
C7 C9 1.485(6)
C7 C8 1.500(6)
C8 H8A 0.9700
C8 H8B 0.9700
C11 H11A 0.9600
C11 H11B 0.9600
C11 H11C 0.9600
C12 H12A 0.9600
C12 H12B 0.9600
C12 H12C 0.9600
